data_4122833
loop_
_publ_author_name
'Soldi, Cristian'
'Lamb, Kellan N.'
'Squitieri, Richard A.'
'Gonz\'alez-L\'opez, Marcos'
'Di Maso, Michael J.'
'Shaw, Jared T.'

_publ_section_title
;
 Enantioselective intramolecular C-h insertion reactions of donor-donor
 metal carbenoids.
;
_journal_issue 43
_journal_name_full 'Journal of the American Chemical Society'
_journal_page_first 15142
_journal_page_last 15145
_journal_paper_doi 10.1021/ja508586t
_journal_volume 136
_journal_year 2014
_chemical_absolute_configuration ad
_chemical_formula_moiety 'C21 H18 O2'
_chemical_formula_sum 'C21 H18 O2'
_chemical_formula_weight 302.35
_chemical_name_systematic
;
 ?
;
_space_group_crystal_system orthorhombic
_space_group_IT_number 19
_space_group_name_Hall 'P 2ac 2ab'
_space_group_name_H-M_alt 'P 21 21 21'
_symmetry_space_group_name_Hall 'P 2ac 2ab'
_symmetry_space_group_name_H-M 'P 21 21 21'
_atom_sites_solution_hydrogens geom
_atom_sites_solution_primary direct
_audit_creation_date 2014-08-07
_audit_creation_method
;
Olex2 1.2
(compiled 2014.07.22 svn.r2960 for OlexSys, GUI svn.r4862)
;
_cell_angle_alpha 90
_cell_angle_beta 90
_cell_angle_gamma 90
_cell_formula_units_Z 4
_cell_length_a 5.7265(2)
_cell_length_b 12.1931(3)
_cell_length_c 22.4695(5)
_cell_measurement_reflns_used 4373
_cell_measurement_temperature 90(2)
_cell_measurement_theta_max 68.11
_cell_measurement_theta_min 7.26
_cell_volume 1568.91(8)
_computing_cell_refinement 'SAINT (Bruker, 2011)'
_computing_data_collection 'Apex2 (Bruker, 2011)'
_computing_data_reduction 'SAINT (Bruker, 2011)'
_computing_molecular_graphics 'Olex2 (Dolomanov et al., 2009)'
_computing_publication_material 'Olex2 (Dolomanov et al., 2009)'
_computing_structure_refinement 'XL (Sheldrick, 2008)'
_computing_structure_solution 'XS (Sheldrick, 2008)'
_diffrn_ambient_temperature 90.15
_diffrn_measured_fraction_theta_full 0.995
_diffrn_measured_fraction_theta_max 0.989
_diffrn_measurement_device_type 'Bruker DUO'
_diffrn_measurement_method '\f and \w scans'
_diffrn_radiation_monochromator graphite
_diffrn_radiation_type CuK\a
_diffrn_radiation_wavelength 1.54178
_diffrn_reflns_av_R_equivalents 0.0445
_diffrn_reflns_av_unetI/netI 0.0337
_diffrn_reflns_Laue_measured_fraction_full 0.995
_diffrn_reflns_Laue_measured_fraction_max 0.989
_diffrn_reflns_limit_h_max 6
_diffrn_reflns_limit_h_min -6
_diffrn_reflns_limit_k_max 14
_diffrn_reflns_limit_k_min -14
_diffrn_reflns_limit_l_max 27
_diffrn_reflns_limit_l_min -25
_diffrn_reflns_number 11863
_diffrn_reflns_point_group_measured_fraction_full 0.993
_diffrn_reflns_point_group_measured_fraction_max 0.985
_diffrn_reflns_theta_full 67.679
_diffrn_reflns_theta_max 69.003
_diffrn_reflns_theta_min 7.264
_diffrn_standards_number 0
_exptl_absorpt_coefficient_mu 0.639
_exptl_absorpt_correction_T_max 0.7531
_exptl_absorpt_correction_T_min 0.6685
_exptl_absorpt_correction_type multi-scan
_exptl_absorpt_process_details
;
SADABS-2008/1 (Bruker,2008) was used for absorption correction.
wR2(int) was 0.0879 before and 0.0487 after correction.
The Ratio of minimum to maximum transmission is 0.8877.
The \l/2 correction factor is 0.0015.
;
_exptl_crystal_colour 'clear ? colourless'
_exptl_crystal_colour_lustre clear
_exptl_crystal_colour_primary colourless
_exptl_crystal_density_diffrn 1.280
_exptl_crystal_description block
_exptl_crystal_F_000 640
_exptl_crystal_size_max 0.257
_exptl_crystal_size_mid 0.253
_exptl_crystal_size_min 0.192
_refine_diff_density_max 0.181
_refine_diff_density_min -0.136
_refine_diff_density_rms 0.031
_refine_ls_abs_structure_details
;
 Flack x determined using 1037 quotients [(I+)-(I-)]/[(I+)+(I-)]
 (Parsons and Flack (2004), Acta Cryst. A60, s61).
;
_refine_ls_abs_structure_Flack 0.09(14)
_refine_ls_extinction_coef 0.0022(5)
_refine_ls_extinction_expression Fc^*^=kFc[1+0.001xFc^2^\l^3^/sin(2\q)]^-1/4^
_refine_ls_extinction_method SHELXL
_refine_ls_goodness_of_fit_ref 1.085
_refine_ls_hydrogen_treatment constr
_refine_ls_matrix_type full
_refine_ls_number_parameters 210
_refine_ls_number_reflns 2863
_refine_ls_number_restraints 0
_refine_ls_restrained_S_all 1.085
_refine_ls_R_factor_all 0.0362
_refine_ls_R_factor_gt 0.0314
_refine_ls_shift/su_max 0.000
_refine_ls_shift/su_mean 0.000
_refine_ls_structure_factor_coef Fsqd
_refine_ls_weighting_details
;
 w=1/[\s^2^(Fo^2^)+(0.0366P)^2^+0.1293P]
 where P=(Fo^2^+2Fc^2^)/3
;
_refine_ls_weighting_scheme calc
_refine_ls_wR_factor_gt 0.0729
_refine_ls_wR_factor_ref 0.0750
_reflns_Friedel_coverage 0.690
_reflns_Friedel_fraction_full 0.991
_reflns_Friedel_fraction_max 0.977
_reflns_number_gt 2616
_reflns_number_total 2863
_reflns_threshold_expression 'I > 2\s(I)'
_cod_data_source_file ja508586t_si_001.cif
_cod_data_source_block cu_mdm1_0m
_cod_depositor_comments 'Adding full bibliography for 4122833.cif.'
_cod_database_code 4122833
_shelxl_version_number 2012-9
_shelx_space_group_comment
;
The symmetry employed for this shelxl refinement is uniquely defined
by the following loop, which should always be used as a source of
symmetry information in preference to the above space-group names.
They are only intended as comments.
;
_olex2_refinement_description
;
1. Fixed Uiso
 At 1.2 times of:
  All C(H) groups
 At 1.5 times of:
  All C(H,H,H) groups
2.a Ternary CH refined with riding coordinates:
 C2(H2), C1(H1)
2.b Aromatic/amide H refined with riding coordinates:
 C12(H12), C11(H11), C10(H10), C16(H16), C17(H17), C20(H20), C19(H19),
 C13(H13), C14(H14), C4(H4), C5(H5), C6(H6), C7(H7)
2.c Idealised Me refined as rotating group:
 C21(H21a,H21b,H21c)
;
_olex2_submission_special_instructions 'No special instructions were received'

loop_
_space_group_symop_operation_xyz
'x, y, z'
'x+1/2, -y+1/2, -z'
'-x, y+1/2, -z+1/2'
'-x+1/2, -y, z+1/2'

loop_
_atom_site_label
_atom_site_type_symbol
_atom_site_fract_x
_atom_site_fract_y
_atom_site_fract_z
_atom_site_U_iso_or_equiv
_atom_site_adp_type
_atom_site_occupancy
_atom_site_site_symmetry_order
_atom_site_calc_flag
_atom_site_refinement_flags_posn
O2 O 0.5854(3) 0.93179(12) 0.80515(6) 0.0291(3) Uani 1 1 d .
O1 O 0.9308(3) 0.43599(12) 0.81645(6) 0.0288(3) Uani 1 1 d .
C12 C 0.7766(4) 0.63538(18) 1.04774(9) 0.0268(5) Uani 1 1 d .
H12 H 0.8013 0.6801 1.0818 0.032 Uiso 1 1 calc R
C11 C 0.9476(4) 0.56299(18) 1.02935(9) 0.0272(5) Uani 1 1 d .
H11 H 1.0909 0.5587 1.0505 0.033 Uiso 1 1 calc R
C10 C 0.9107(4) 0.49644(18) 0.98006(9) 0.0255(4) Uani 1 1 d .
H10 H 1.0299 0.4474 0.9676 0.031 Uiso 1 1 calc R
C9 C 0.7011(3) 0.50080(17) 0.94865(8) 0.0219(4) Uani 1 1 d .
C2 C 0.6506(4) 0.42442(17) 0.89652(8) 0.0232(4) Uani 1 1 d .
H2 H 0.4853 0.3984 0.8991 0.028 Uiso 1 1 calc R
C1 C 0.6962(4) 0.47316(17) 0.83287(8) 0.0253(5) Uani 1 1 d .
H1 H 0.5829 0.4381 0.8048 0.030 Uiso 1 1 calc R
C15 C 0.6766(4) 0.59515(16) 0.82533(8) 0.0237(4) Uani 1 1 d .
C16 C 0.8550(4) 0.66579(18) 0.84214(8) 0.0263(5) Uani 1 1 d .
H16 H 0.9955 0.6365 0.8581 0.032 Uiso 1 1 calc R
C17 C 0.8310(4) 0.77894(18) 0.83601(8) 0.0267(5) Uani 1 1 d .
H17 H 0.9549 0.8263 0.8474 0.032 Uiso 1 1 calc R
C18 C 0.6261(4) 0.82208(17) 0.81320(8) 0.0241(4) Uani 1 1 d .
C21 C 0.7706(4) 1.00501(19) 0.82186(9) 0.0309(5) Uani 1 1 d .
H21A H 0.9063 0.9923 0.7962 0.046 Uiso 1 1 calc GR
H21B H 0.8140 0.9917 0.8634 0.046 Uiso 1 1 calc GR
H21C H 0.7179 1.0810 0.8174 0.046 Uiso 1 1 calc GR
C20 C 0.4717(4) 0.63970(17) 0.80270(8) 0.0254(4) Uani 1 1 d .
H20 H 0.3478 0.5924 0.7913 0.030 Uiso 1 1 calc R
C19 C 0.4452(4) 0.75236(17) 0.79646(8) 0.0257(5) Uani 1 1 d .
H19 H 0.3042 0.7817 0.7808 0.031 Uiso 1 1 calc R
C8 C 0.9704(4) 0.34114(17) 0.84821(9) 0.0254(5) Uani 1 1 d .
C3 C 0.8118(4) 0.32640(17) 0.89428(8) 0.0239(4) Uani 1 1 d .
C13 C 0.5684(4) 0.64251(17) 1.01620(9) 0.0259(5) Uani 1 1 d .
H13 H 0.4511 0.6929 1.0283 0.031 Uiso 1 1 calc R
C14 C 0.5323(4) 0.57559(17) 0.96692(8) 0.0250(4) Uani 1 1 d .
H14 H 0.3900 0.5810 0.9454 0.030 Uiso 1 1 calc R
C4 C 0.8356(4) 0.23745(17) 0.93219(9) 0.0276(5) Uani 1 1 d .
H4 H 0.7291 0.2265 0.9641 0.033 Uiso 1 1 calc R
C5 C 1.0188(4) 0.16447(18) 0.92261(9) 0.0304(5) Uani 1 1 d .
H5 H 1.0379 0.1033 0.9483 0.036 Uiso 1 1 calc R
C6 C 1.1742(4) 0.18030(18) 0.87573(9) 0.0296(5) Uani 1 1 d .
H6 H 1.2979 0.1295 0.8698 0.036 Uiso 1 1 calc R
C7 C 1.1511(4) 0.26920(18) 0.83751(9) 0.0290(5) Uani 1 1 d .
H7 H 1.2558 0.2800 0.8052 0.035 Uiso 1 1 calc R

loop_
_atom_site_aniso_label
_atom_site_aniso_U_11
_atom_site_aniso_U_22
_atom_site_aniso_U_33
_atom_site_aniso_U_23
_atom_site_aniso_U_13
_atom_site_aniso_U_12
O2 0.0314(8) 0.0265(8) 0.0294(7) 0.0022(6) -0.0033(7) 0.0000(7)
O1 0.0308(8) 0.0300(8) 0.0254(7) 0.0051(6) 0.0056(6) 0.0034(7)
C12 0.0321(12) 0.0269(11) 0.0213(9) -0.0019(8) 0.0017(9) -0.0046(9)
C11 0.0236(10) 0.0317(12) 0.0263(9) -0.0002(8) -0.0020(9) -0.0028(9)
C10 0.0227(10) 0.0278(11) 0.0261(9) 0.0000(8) 0.0021(8) 0.0012(9)
C9 0.0240(10) 0.0231(10) 0.0186(8) 0.0029(8) 0.0027(8) -0.0014(9)
C2 0.0216(10) 0.0268(11) 0.0214(9) -0.0003(8) 0.0008(8) -0.0037(9)
C1 0.0246(10) 0.0302(12) 0.0211(9) 0.0004(8) -0.0010(8) -0.0001(9)
C15 0.0266(11) 0.0283(11) 0.0160(8) -0.0003(7) 0.0017(8) -0.0014(9)
C16 0.0248(11) 0.0323(12) 0.0218(9) 0.0022(8) -0.0016(9) 0.0000(9)
C17 0.0265(11) 0.0317(12) 0.0220(9) 0.0018(8) -0.0029(9) -0.0040(9)
C18 0.0276(10) 0.0274(11) 0.0174(8) 0.0015(7) 0.0018(8) 0.0012(9)
C21 0.0380(12) 0.0283(11) 0.0264(10) 0.0006(8) -0.0020(9) -0.0046(9)
C20 0.0231(10) 0.0328(11) 0.0203(9) -0.0003(8) -0.0007(9) -0.0042(9)
C19 0.0241(11) 0.0318(12) 0.0211(9) 0.0002(8) -0.0013(9) 0.0035(9)
C8 0.0291(11) 0.0259(11) 0.0211(9) -0.0003(8) -0.0002(9) -0.0032(9)
C3 0.0265(10) 0.0252(11) 0.0201(9) -0.0032(7) -0.0010(8) -0.0031(9)
C13 0.0286(11) 0.0230(11) 0.0261(9) 0.0016(8) 0.0047(9) 0.0031(9)
C14 0.0248(10) 0.0271(11) 0.0231(9) 0.0050(8) 0.0010(8) -0.0001(9)
C4 0.0328(12) 0.0279(11) 0.0221(9) -0.0008(8) 0.0008(9) -0.0052(10)
C5 0.0397(13) 0.0257(11) 0.0258(10) 0.0002(8) -0.0051(9) -0.0005(10)
C6 0.0285(11) 0.0283(11) 0.0320(11) -0.0044(9) -0.0045(9) 0.0023(10)
C7 0.0268(11) 0.0314(12) 0.0287(10) -0.0019(8) 0.0023(9) -0.0022(9)

loop_
_atom_type_symbol
_atom_type_description
_atom_type_scat_dispersion_real
_atom_type_scat_dispersion_imag
_atom_type_scat_source
C C 0.0181 0.0091 'International Tables Vol C Tables 4.2.6.8 and 6.1.1.4'
H H 0.0000 0.0000 'International Tables Vol C Tables 4.2.6.8 and 6.1.1.4'
O O 0.0492 0.0322 'International Tables Vol C Tables 4.2.6.8 and 6.1.1.4'

loop_
_geom_angle_atom_site_label_1
_geom_angle_atom_site_label_2
_geom_angle_atom_site_label_3
_geom_angle
C18 O2 C21 116.55(17)
C8 O1 C1 106.26(15)
C11 C12 H12 120.1
C11 C12 C13 119.71(19)
C13 C12 H12 120.1
C12 C11 H11 119.9
C12 C11 C10 120.3(2)
C10 C11 H11 119.9
C11 C10 H10 119.6
C11 C10 C9 120.8(2)
C9 C10 H10 119.6
C10 C9 C2 121.97(18)
C14 C9 C10 118.31(18)
C14 C9 C2 119.70(18)
C9 C2 H2 109.2
C9 C2 C1 115.91(16)
C1 C2 H2 109.2
C3 C2 C9 113.13(17)
C3 C2 H2 109.2
C3 C2 C1 99.64(15)
O1 C1 C2 105.35(15)
O1 C1 H1 107.7
O1 C1 C15 110.28(17)
C2 C1 H1 107.7
C15 C1 C2 117.73(16)
C15 C1 H1 107.7
C16 C15 C1 121.92(19)
C16 C15 C20 118.59(19)
C20 C15 C1 119.46(19)
C15 C16 H16 119.5
C15 C16 C17 120.97(19)
C17 C16 H16 119.5
C16 C17 H17 120.1
C18 C17 C16 119.8(2)
C18 C17 H17 120.1
O2 C18 C17 124.33(19)
O2 C18 C19 115.73(18)
C17 C18 C19 119.94(19)
O2 C21 H21A 109.5
O2 C21 H21B 109.5
O2 C21 H21C 109.5
H21A C21 H21B 109.5
H21A C21 H21C 109.5
H21B C21 H21C 109.5
C15 C20 H20 119.5
C19 C20 C15 121.1(2)
C19 C20 H20 119.5
C18 C19 H19 120.2
C20 C19 C18 119.68(19)
C20 C19 H19 120.2
O1 C8 C3 112.78(18)
O1 C8 C7 124.57(19)
C7 C8 C3 122.6(2)
C8 C3 C2 108.78(17)
C4 C3 C2 131.19(18)
C4 C3 C8 119.7(2)
C12 C13 H13 120.1
C12 C13 C14 119.8(2)
C14 C13 H13 120.1
C9 C14 H14 119.5
C13 C14 C9 121.1(2)
C13 C14 H14 119.5
C3 C4 H4 120.7
C3 C4 C5 118.6(2)
C5 C4 H4 120.7
C4 C5 H5 119.7
C6 C5 C4 120.7(2)
C6 C5 H5 119.7
C5 C6 H6 119.5
C7 C6 C5 121.0(2)
C7 C6 H6 119.5
C8 C7 C6 117.4(2)
C8 C7 H7 121.3
C6 C7 H7 121.3

loop_
_geom_bond_atom_site_label_1
_geom_bond_atom_site_label_2
_geom_bond_distance
O2 C18 1.370(2)
O2 C21 1.436(3)
O1 C1 1.465(2)
O1 C8 1.378(2)
C12 H12 0.9500
C12 C11 1.381(3)
C12 C13 1.390(3)
C11 H11 0.9500
C11 C10 1.389(3)
C10 H10 0.9500
C10 C9 1.393(3)
C9 C2 1.524(3)
C9 C14 1.391(3)
C2 H2 1.0000
C2 C1 1.570(3)
C2 C3 1.511(3)
C1 H1 1.0000
C1 C15 1.501(3)
C15 C16 1.389(3)
C15 C20 1.389(3)
C16 H16 0.9500
C16 C17 1.393(3)
C17 H17 0.9500
C17 C18 1.384(3)
C18 C19 1.392(3)
C21 H21A 0.9800
C21 H21B 0.9800
C21 H21C 0.9800
C20 H20 0.9500
C20 C19 1.389(3)
C19 H19 0.9500
C8 C3 1.389(3)
C8 C7 1.378(3)
C3 C4 1.386(3)
C13 H13 0.9500
C13 C14 1.391(3)
C14 H14 0.9500
C4 H4 0.9500
C4 C5 1.392(3)
C5 H5 0.9500
C5 C6 1.392(3)
C6 H6 0.9500
C6 C7 1.389(3)
C7 H7 0.9500

loop_
_geom_hbond_atom_site_label_D
_geom_hbond_atom_site_label_H
_geom_hbond_atom_site_label_A
_geom_hbond_distance_DH
_geom_hbond_distance_HA
_geom_hbond_distance_DA
_geom_hbond_angle_DHA
_geom_hbond_site_symmetry_A
C1 H1 O2 1.00 2.65 3.532(2) 146.6 3_646

loop_
_geom_torsion_atom_site_label_1
_geom_torsion_atom_site_label_2
_geom_torsion_atom_site_label_3
_geom_torsion_atom_site_label_4
_geom_torsion
O2 C18 C19 C20 179.59(17)
O1 C1 C15 C16 -41.3(2)
O1 C1 C15 C20 140.77(18)
O1 C8 C3 C2 -2.8(2)
O1 C8 C3 C4 -176.82(18)
O1 C8 C7 C6 176.51(19)
C12 C11 C10 C9 -0.5(3)
C12 C13 C14 C9 0.3(3)
C11 C12 C13 C14 0.9(3)
C11 C10 C9 C2 -176.58(18)
C11 C10 C9 C14 1.7(3)
C10 C9 C2 C1 -97.6(2)
C10 C9 C2 C3 16.6(3)
C10 C9 C14 C13 -1.7(3)
C9 C2 C1 O1 96.14(19)
C9 C2 C1 C15 -27.2(3)
C9 C2 C3 C8 -106.21(18)
C9 C2 C3 C4 66.9(3)
C2 C9 C14 C13 176.70(18)
C2 C1 C15 C16 79.5(3)
C2 C1 C15 C20 -98.4(2)
C2 C3 C4 C5 -172.9(2)
C1 O1 C8 C3 -14.8(2)
C1 O1 C8 C7 167.20(19)
C1 C2 C3 C8 17.5(2)
C1 C2 C3 C4 -169.4(2)
C1 C15 C16 C17 -178.51(18)
C1 C15 C20 C19 178.42(18)
C15 C16 C17 C18 0.4(3)
C15 C20 C19 C18 -0.1(3)
C16 C15 C20 C19 0.5(3)
C16 C17 C18 O2 -179.69(18)
C16 C17 C18 C19 -0.1(3)
C17 C18 C19 C20 -0.1(3)
C21 O2 C18 C17 0.0(3)
C21 O2 C18 C19 -179.66(17)
C20 C15 C16 C17 -0.6(3)
C8 O1 C1 C2 25.42(19)
C8 O1 C1 C15 153.43(16)
C8 C3 C4 C5 -0.4(3)
C3 C2 C1 O1 -25.57(19)
C3 C2 C1 C15 -148.96(18)
C3 C8 C7 C6 -1.3(3)
C3 C4 C5 C6 -0.3(3)
C13 C12 C11 C10 -0.9(3)
C14 C9 C2 C1 84.1(2)
C14 C9 C2 C3 -161.69(18)
C4 C5 C6 C7 0.2(3)
C5 C6 C7 C8 0.6(3)
C7 C8 C3 C2 175.26(19)
C7 C8 C3 C4 1.2(3)
